data_2240118
loop_
_publ_author_name
'Carbone, Matthew R.'
'Centola, Garrick A.'
'Haas, Adam'
'McClelland, Kevin P.'
'Moskowitz, Michael D.'
'Verderame, Angelo M.'
'Olezeski, Mikael S.'
'Papa, Louis J.'
'Dorn, Stephanie C. M.'
'Brennessel, William W.'
'Weix, Daniel J.'

_publ_section_title
;
 Crystal structures of
 (<i>R</i>~S~)-<i>N</i>-[(1<i>R</i>,2<i>S</i>)-2-benzyloxy-1-(2,6-dimethylphenyl)propyl]-2-methylpropane-2-sulfinamide
 and
 (<i>R</i>~S~)-<i>N</i>-[(1<i>S</i>,2<i>R</i>)-2-benzyloxy-1-(2,4,6-trimethylphenyl)propyl]-2-methylpropane-2-sulfinamide:
 two related protected 1,2-amino alcohols
;
_journal_coeditor_code SU2794
_journal_issue 11
_journal_name_full 'Acta Crystallographica Section E'
_journal_page_first 365
_journal_page_last 369
_journal_paper_doi 10.1107/S1600536814022570
_journal_volume 70
_journal_year 2014
_chemical_formula_iupac 'C22 H31 N O2 S'
_chemical_formula_moiety 'C22 H31 N O2 S'
_chemical_formula_sum 'C22 H31 N O2 S'
_chemical_formula_weight 373.54
_chemical_name_common wwb04
_chemical_name_systematic
(<i>R</i>~S~)-<i>N</i>-[(1<i>R</i>,2<i>S</i>)-2-Benzyloxy-1-(2,6-dimethylphenyl)propyl]-2-methylpropane-2-sulfinamide
_space_group_crystal_system orthorhombic
_space_group_IT_number 19
_space_group_name_Hall 'P 2ac 2ab'
_space_group_name_H-M_alt 'P 21 21 21'
_symmetry_space_group_name_Hall 'P 2ac 2ab'
_symmetry_space_group_name_H-M 'P 21 21 21'
_atom_sites_solution_hydrogens difmap
_atom_sites_solution_primary direct
_atom_sites_solution_secondary difmap
_audit_creation_method SHELXL-2014
_cell_angle_alpha 90
_cell_angle_beta 90
_cell_angle_gamma 90
_cell_formula_units_Z 4
_cell_length_a 9.1567(13)
_cell_length_b 10.2951(15)
_cell_length_c 22.494(3)
_cell_measurement_reflns_used 3707
_cell_measurement_temperature 100.0(5)
_cell_measurement_theta_max 38.10
_cell_measurement_theta_min 2.40
_cell_volume 2120.5(5)
_computing_cell_refinement
;
SAINT (Bruker, 2014)
;
_computing_data_collection
;
APEX2 (Bruker, 2014)
;
_computing_data_reduction
;
SAINT (Bruker, 2014)
;
_computing_molecular_graphics
;
SHELXTL (Sheldrick, 2008)
;
_computing_publication_material
;
SHELXTL (Sheldrick, 2008)
;
_computing_structure_refinement
;
SHELXL2014 (Sheldrick, 2008)
;
_computing_structure_solution
;
SHELXS2013 (Sheldrick, 2008)
;
_diffrn_ambient_temperature 100.0(5)
_diffrn_measured_fraction_theta_full 0.997
_diffrn_measured_fraction_theta_max 0.980
_diffrn_measurement_device_type 'Bruker APEXII CCD'
_diffrn_measurement_method '\f and \w scans'
_diffrn_radiation_type MoK\a
_diffrn_radiation_wavelength 0.71073
_diffrn_reflns_av_R_equivalents 0.0407
_diffrn_reflns_limit_h_max 15
_diffrn_reflns_limit_h_min -16
_diffrn_reflns_limit_k_max 17
_diffrn_reflns_limit_k_min -17
_diffrn_reflns_limit_l_max 39
_diffrn_reflns_limit_l_min -39
_diffrn_reflns_number 74315
_diffrn_reflns_theta_full 37.785
_diffrn_reflns_theta_max 38.668
_diffrn_reflns_theta_min 1.811
_exptl_absorpt_coefficient_mu 0.168
_exptl_absorpt_correction_T_max 0.7476
_exptl_absorpt_correction_T_min 0.6415
_exptl_absorpt_correction_type multi-scan
_exptl_absorpt_process_details
;
(SADABS; Bruker, 2014)
;
_exptl_crystal_colour colourless
_exptl_crystal_density_diffrn 1.170
_exptl_crystal_description block
_exptl_crystal_F_000 808
_exptl_crystal_size_max 0.40
_exptl_crystal_size_mid 0.25
_exptl_crystal_size_min 0.20
_refine_diff_density_max 0.399
_refine_diff_density_min -0.298
_refine_ls_abs_structure_details
;
Flack <i>x</i> determined using 4260 quotients [(I+)-(I-)]/[(I+)+(I-)]
(Parsons <i>et al.</i>,  2013)
;
_refine_ls_abs_structure_Flack 0.005(12)
_refine_ls_extinction_method none
_refine_ls_goodness_of_fit_ref 1.090
_refine_ls_hydrogen_treatment mixed
_refine_ls_matrix_type full
_refine_ls_number_parameters 245
_refine_ls_number_reflns 11731
_refine_ls_number_restraints 0
_refine_ls_restrained_S_all 1.090
_refine_ls_R_factor_all 0.0478
_refine_ls_R_factor_gt 0.0391
_refine_ls_shift/su_max 0.000
_refine_ls_shift/su_mean 0.000
_refine_ls_structure_factor_coef Fsqd
_refine_ls_weighting_details 'w=1/[\s^2^(Fo^2^)+(0.0463P)^2^+0.2202P] where P=(Fo^2^+2Fc^2^)/3'
_refine_ls_weighting_scheme calc
_refine_ls_wR_factor_gt 0.0920
_refine_ls_wR_factor_ref 0.0960
_reflns_number_gt 10413
_reflns_number_total 11731
_reflns_threshold_expression I>2\s(I)
_cod_data_source_file su2794sup1.cif
_cod_data_source_block 1
_cod_database_code 2240118
_cod_database_fobs_code 2240118
_shelx_space_group_comment
;
The symmetry employed for this shelxl refinement is uniquely defined
by the following loop, which should always be used as a source of
symmetry information in preference to the above space-group names.
They are only intended as comments.
;
_shelx_estimated_absorpt_t_min 0.936
_shelx_estimated_absorpt_t_max 0.967
_shelxl_version_number 2.014

loop_
_space_group_symop_operation_xyz
'x, y, z'
'-x+1/2, -y, z+1/2'
'-x, y+1/2, -z+1/2'
'x+1/2, -y+1/2, -z'

loop_
_atom_site_type_symbol
_atom_site_label
_atom_site_fract_x
_atom_site_fract_y
_atom_site_fract_z
_atom_site_U_iso_or_equiv
_atom_site_adp_type
_atom_site_calc_flag
_atom_site_occupancy
S S1 0.79149(3) 0.10142(3) 0.03041(2) 0.01557(5) Uani d 1
O O1 0.91190(11) 0.06660(10) -0.18104(4) 0.02226(18) Uani d 1
O O2 0.68782(10) 0.21396(10) 0.02920(4) 0.02241(17) Uani d 1
N N1 0.92290(11) 0.11541(10) -0.01896(4) 0.01623(16) Uani d 1
H H1 0.977(2) 0.1819(19) -0.0167(8) 0.021(4) Uiso d 1
C C1 0.89269(12) 0.05350(11) -0.07694(5) 0.01571(17) Uani d 1
H H1A 0.7843 0.0558 -0.0823 0.019 Uiso calc 1
C C2 0.95786(13) 0.13364(12) -0.12820(5) 0.01660(18) Uani d 1
H H2A 1.0669 0.1337 -0.1255 0.020 Uiso calc 1
C C3 0.90089(15) 0.27252(13) -0.12894(6) 0.0217(2) Uani d 1
H H3A 0.9377 0.3191 -0.0940 0.033 Uiso calc 1
H H3B 0.7939 0.2716 -0.1281 0.033 Uiso calc 1
H H3C 0.9344 0.3162 -0.1652 0.033 Uiso calc 1
C C4 1.00691(18) 0.08699(16) -0.23019(6) 0.0281(3) Uani d 1
H H4A 1.0292 0.1809 -0.2332 0.034 Uiso calc 1
H H4B 0.9559 0.0609 -0.2671 0.034 Uiso calc 1
C C5 1.14836(16) 0.01255(14) -0.22566(5) 0.0225(2) Uani d 1
C C6 1.14793(17) -0.11740(14) -0.20832(6) 0.0253(2) Uani d 1
H H6A 1.0585 -0.1582 -0.1977 0.030 Uiso calc 1
C C7 1.2770(2) -0.18760(17) -0.20640(7) 0.0326(3) Uani d 1
H H7A 1.2755 -0.2765 -0.1951 0.039 Uiso calc 1
C C8 1.40849(19) -0.12847(19) -0.22088(7) 0.0349(4) Uani d 1
H H8A 1.4968 -0.1769 -0.2198 0.042 Uiso calc 1
C C9 1.4105(2) 0.0017(2) -0.23699(8) 0.0382(4) Uani d 1
H H9A 1.5004 0.0428 -0.2463 0.046 Uiso calc 1
C C10 1.2812(2) 0.07163(15) -0.23950(7) 0.0319(3) Uani d 1
H H10A 1.2831 0.1606 -0.2507 0.038 Uiso calc 1
C C11 0.93628(12) -0.08950(11) -0.07699(5) 0.01664(18) Uani d 1
C C12 0.82885(15) -0.18286(13) -0.09100(6) 0.0229(2) Uani d 1
C C13 0.86506(17) -0.31517(14) -0.09039(7) 0.0290(3) Uani d 1
H H13A 0.7934 -0.3778 -0.1009 0.035 Uiso calc 1
C C14 1.00387(18) -0.35576(14) -0.07467(8) 0.0300(3) Uani d 1
H H14A 1.0265 -0.4458 -0.0733 0.036 Uiso calc 1
C C15 1.10962(16) -0.26432(13) -0.06090(7) 0.0247(2) Uani d 1
H H15A 1.2046 -0.2925 -0.0499 0.030 Uiso calc 1
C C16 1.07903(13) -0.13087(11) -0.06295(5) 0.01810(19) Uani d 1
C C17 0.67364(17) -0.14536(17) -0.10624(9) 0.0355(4) Uani d 1
H H17A 0.6180 -0.2234 -0.1166 0.053 Uiso calc 1
H H17B 0.6740 -0.0855 -0.1401 0.053 Uiso calc 1
H H17C 0.6283 -0.1028 -0.0719 0.053 Uiso calc 1
C C18 1.20616(14) -0.04049(12) -0.05286(6) 0.0209(2) Uani d 1
H H18A 1.1704 0.0421 -0.0368 0.031 Uiso calc 1
H H18B 1.2564 -0.0248 -0.0907 0.031 Uiso calc 1
H H18C 1.2743 -0.0800 -0.0246 0.031 Uiso calc 1
C C19 0.90048(13) 0.12273(13) 0.09851(5) 0.0195(2) Uani d 1
C C20 1.01500(19) 0.01501(19) 0.09980(7) 0.0349(4) Uani d 1
H H20A 1.0883 0.0312 0.0689 0.052 Uiso calc 1
H H20B 0.9677 -0.0689 0.0925 0.052 Uiso calc 1
H H20C 1.0625 0.0135 0.1388 0.052 Uiso calc 1
C C22 0.78986(16) 0.10520(16) 0.14911(5) 0.0259(2) Uani d 1
H H22A 0.7145 0.1725 0.1463 0.039 Uiso calc 1
H H22B 0.8401 0.1126 0.1874 0.039 Uiso calc 1
H H22C 0.7443 0.0193 0.1460 0.039 Uiso calc 1
C C23 0.96837(16) 0.25766(16) 0.10044(6) 0.0267(3) Uani d 1
H H23A 0.8923 0.3232 0.0941 0.040 Uiso calc 1
H H23B 1.0423 0.2651 0.0691 0.040 Uiso calc 1
H H23C 1.0142 0.2715 0.1393 0.040 Uiso calc 1

loop_
_atom_site_aniso_label
_atom_site_aniso_U_11
_atom_site_aniso_U_22
_atom_site_aniso_U_33
_atom_site_aniso_U_12
_atom_site_aniso_U_13
_atom_site_aniso_U_23
S1 0.01487(10) 0.01513(10) 0.01672(10) 0.00088(9) 0.00119(9) 0.00003(9)
O1 0.0245(4) 0.0271(5) 0.0152(3) -0.0001(3) -0.0034(3) -0.0033(3)
O2 0.0182(4) 0.0259(4) 0.0231(4) 0.0091(3) -0.0017(3) -0.0013(3)
N1 0.0168(4) 0.0165(4) 0.0154(3) -0.0027(3) 0.0016(3) -0.0019(3)
C1 0.0152(4) 0.0166(4) 0.0154(4) -0.0020(3) -0.0009(3) -0.0014(3)
C2 0.0169(4) 0.0184(5) 0.0146(4) -0.0004(3) -0.0011(3) 0.0000(3)
C3 0.0229(5) 0.0184(5) 0.0239(5) 0.0019(4) -0.0007(4) 0.0023(4)
C4 0.0382(7) 0.0317(7) 0.0144(4) 0.0072(6) 0.0002(4) 0.0015(4)
C5 0.0301(6) 0.0240(6) 0.0135(4) 0.0004(5) 0.0017(4) -0.0037(4)
C6 0.0323(6) 0.0226(6) 0.0209(5) -0.0008(5) 0.0010(4) -0.0038(4)
C7 0.0416(8) 0.0305(7) 0.0257(6) 0.0083(6) 0.0018(6) -0.0029(5)
C8 0.0314(7) 0.0483(10) 0.0250(6) 0.0096(7) 0.0002(5) -0.0110(6)
C9 0.0316(7) 0.0491(10) 0.0340(8) -0.0079(7) 0.0110(6) -0.0155(7)
C10 0.0405(8) 0.0281(7) 0.0271(6) -0.0050(6) 0.0128(6) -0.0057(5)
C11 0.0179(4) 0.0146(4) 0.0174(4) -0.0029(3) -0.0008(3) -0.0011(3)
C12 0.0229(5) 0.0199(5) 0.0260(5) -0.0079(4) -0.0033(4) 0.0004(4)
C13 0.0312(7) 0.0193(6) 0.0365(7) -0.0105(5) -0.0017(6) -0.0015(5)
C14 0.0348(7) 0.0145(5) 0.0406(8) -0.0033(5) 0.0023(6) -0.0007(5)
C15 0.0250(6) 0.0156(5) 0.0336(6) 0.0002(4) 0.0010(5) 0.0000(4)
C16 0.0190(5) 0.0144(4) 0.0209(5) -0.0013(3) 0.0002(4) -0.0014(3)
C17 0.0242(6) 0.0292(7) 0.0531(9) -0.0119(5) -0.0154(6) 0.0066(7)
C18 0.0168(4) 0.0177(5) 0.0283(5) -0.0006(4) -0.0026(4) -0.0021(4)
C19 0.0182(4) 0.0241(6) 0.0162(4) 0.0074(4) -0.0004(3) 0.0003(4)
C20 0.0365(8) 0.0441(9) 0.0242(6) 0.0263(7) -0.0023(5) 0.0011(6)
C22 0.0270(5) 0.0338(6) 0.0169(4) 0.0053(6) 0.0028(4) 0.0038(4)
C23 0.0219(5) 0.0349(7) 0.0232(5) -0.0027(5) -0.0020(4) -0.0066(5)

loop_
_atom_type_symbol
_atom_type_description
_atom_type_scat_dispersion_real
_atom_type_scat_dispersion_imag
_atom_type_scat_source
C C 0.0033 0.0016 'International Tables Vol C Tables 4.2.6.8 and 6.1.1.4'
H H 0.0000 0.0000 'International Tables Vol C Tables 4.2.6.8 and 6.1.1.4'
N N 0.0061 0.0033 'International Tables Vol C Tables 4.2.6.8 and 6.1.1.4'
O O 0.0106 0.0060 'International Tables Vol C Tables 4.2.6.8 and 6.1.1.4'
S S 0.1246 0.1234 'International Tables Vol C Tables 4.2.6.8 and 6.1.1.4'

loop_
_geom_angle_atom_site_label_1
_geom_angle_atom_site_label_2
_geom_angle_atom_site_label_3
_geom_angle
O2 S1 N1 112.57(5)
O2 S1 C19 105.45(5)
N1 S1 C19 98.91(5)
C4 O1 C2 113.13(10)
C1 N1 S1 114.92(8)
C1 N1 H1 120.8(13)
S1 N1 H1 117.1(13)
N1 C1 C11 111.58(9)
N1 C1 C2 110.96(9)
C11 C1 C2 114.56(9)
N1 C1 H1A 106.4
C11 C1 H1A 106.4
C2 C1 H1A 106.4
O1 C2 C3 109.98(10)
O1 C2 C1 104.41(9)
C3 C2 C1 112.28(10)
O1 C2 H2A 110.0
C3 C2 H2A 110.0
C1 C2 H2A 110.0
C2 C3 H3A 109.5
C2 C3 H3B 109.5
H3A C3 H3B 109.5
C2 C3 H3C 109.5
H3A C3 H3C 109.5
H3B C3 H3C 109.5
O1 C4 C5 113.43(11)
O1 C4 H4A 108.9
C5 C4 H4A 108.9
O1 C4 H4B 108.9
C5 C4 H4B 108.9
H4A C4 H4B 107.7
C6 C5 C10 118.92(14)
C6 C5 C4 120.28(13)
C10 C5 C4 120.80(13)
C7 C6 C5 120.45(15)
C7 C6 H6A 119.8
C5 C6 H6A 119.8
C6 C7 C8 120.25(15)
C6 C7 H7A 119.9
C8 C7 H7A 119.9
C7 C8 C9 119.74(16)
C7 C8 H8A 120.1
C9 C8 H8A 120.1
C10 C9 C8 120.05(16)
C10 C9 H9A 120.0
C8 C9 H9A 120.0
C9 C10 C5 120.57(15)
C9 C10 H10A 119.7
C5 C10 H10A 119.7
C16 C11 C12 119.36(11)
C16 C11 C1 122.26(10)
C12 C11 C1 118.37(11)
C13 C12 C11 119.66(13)
C13 C12 C17 118.20(12)
C11 C12 C17 122.14(13)
C14 C13 C12 120.87(13)
C14 C13 H13A 119.6
C12 C13 H13A 119.6
C13 C14 C15 119.59(13)
C13 C14 H14A 120.2
C15 C14 H14A 120.2
C14 C15 C16 121.23(13)
C14 C15 H15A 119.4
C16 C15 H15A 119.4
C15 C16 C11 119.22(11)
C15 C16 C18 116.44(11)
C11 C16 C18 124.26(11)
C12 C17 H17A 109.5
C12 C17 H17B 109.5
H17A C17 H17B 109.5
C12 C17 H17C 109.5
H17A C17 H17C 109.5
H17B C17 H17C 109.5
C16 C18 H18A 109.5
C16 C18 H18B 109.5
H18A C18 H18B 109.5
C16 C18 H18C 109.5
H18A C18 H18C 109.5
H18B C18 H18C 109.5
C23 C19 C20 112.44(13)
C23 C19 C22 110.84(11)
C20 C19 C22 110.73(11)
C23 C19 S1 110.71(9)
C20 C19 S1 107.55(9)
C22 C19 S1 104.21(9)
C19 C20 H20A 109.5
C19 C20 H20B 109.5
H20A C20 H20B 109.5
C19 C20 H20C 109.5
H20A C20 H20C 109.5
H20B C20 H20C 109.5
C19 C22 H22A 109.5
C19 C22 H22B 109.5
H22A C22 H22B 109.5
C19 C22 H22C 109.5
H22A C22 H22C 109.5
H22B C22 H22C 109.5
C19 C23 H23A 109.5
C19 C23 H23B 109.5
H23A C23 H23B 109.5
C19 C23 H23C 109.5
H23A C23 H23C 109.5
H23B C23 H23C 109.5

loop_
_geom_bond_atom_site_label_1
_geom_bond_atom_site_label_2
_geom_bond_distance
S1 O2 1.4980(9)
S1 N1 1.6436(10)
S1 C19 1.8415(12)
O1 C4 1.4225(17)
O1 C2 1.4374(14)
N1 C1 1.4778(14)
N1 H1 0.84(2)
C1 C11 1.5253(17)
C1 C2 1.5383(16)
C1 H1A 1.0000
C2 C3 1.5221(18)
C2 H2A 1.0000
C3 H3A 0.9800
C3 H3B 0.9800
C3 H3C 0.9800
C4 C5 1.508(2)
C4 H4A 0.9900
C4 H4B 0.9900
C5 C6 1.394(2)
C5 C10 1.395(2)
C6 C7 1.386(2)
C6 H6A 0.9500
C7 C8 1.388(3)
C7 H7A 0.9500
C8 C9 1.388(3)
C8 H8A 0.9500
C9 C10 1.387(3)
C9 H9A 0.9500
C10 H10A 0.9500
C11 C16 1.4106(17)
C11 C12 1.4109(16)
C12 C13 1.402(2)
C12 C17 1.512(2)
C13 C14 1.384(2)
C13 H13A 0.9500
C14 C15 1.386(2)
C14 H14A 0.9500
C15 C16 1.4029(18)
C15 H15A 0.9500
C16 C18 1.5075(17)
C17 H17A 0.9800
C17 H17B 0.9800
C17 H17C 0.9800
C18 H18A 0.9800
C18 H18B 0.9800
C18 H18C 0.9800
C19 C23 1.522(2)
C19 C20 1.5266(18)
C19 C22 1.5342(17)
C20 H20A 0.9800
C20 H20B 0.9800
C20 H20C 0.9800
C22 H22A 0.9800
C22 H22B 0.9800
C22 H22C 0.9800
C23 H23A 0.9800
C23 H23B 0.9800
C23 H23C 0.9800

loop_
_geom_hbond_atom_site_label_D
_geom_hbond_atom_site_label_H
_geom_hbond_atom_site_label_A
_geom_hbond_site_symmetry_A
_geom_hbond_distance_DH
_geom_hbond_distance_HA
_geom_hbond_distance_DA
_geom_hbond_angle_DHA
N1 H1 O2 4 0.84(2) 2.23(2) 3.0039(15) 152.8(7)
C18 H18A O2 4 0.98 2.52 3.4077(17) 150
C23 H23B O2 4 0.98 2.59 3.5534(17) 167

loop_
_geom_torsion_atom_site_label_1
_geom_torsion_atom_site_label_2
_geom_torsion_atom_site_label_3
_geom_torsion_atom_site_label_4
_geom_torsion
O2 S1 N1 C1 -92.54(9)
C19 S1 N1 C1 156.53(9)
S1 N1 C1 C11 -86.77(10)
S1 N1 C1 C2 144.18(8)
C4 O1 C2 C3 85.24(13)
C4 O1 C2 C1 -154.11(10)
N1 C1 C2 O1 -176.40(9)
C11 C1 C2 O1 56.15(12)
N1 C1 C2 C3 -57.29(13)
C11 C1 C2 C3 175.25(10)
C2 O1 C4 C5 74.91(15)
O1 C4 C5 C6 44.88(17)
O1 C4 C5 C10 -136.05(14)
C10 C5 C6 C7 -1.68(19)
C4 C5 C6 C7 177.41(12)
C5 C6 C7 C8 1.0(2)
C6 C7 C8 C9 0.4(2)
C7 C8 C9 C10 -1.0(2)
C8 C9 C10 C5 0.3(2)
C6 C5 C10 C9 1.0(2)
C4 C5 C10 C9 -178.05(13)
N1 C1 C11 C16 -56.23(14)
C2 C1 C11 C16 70.90(14)
N1 C1 C11 C12 123.09(11)
C2 C1 C11 C12 -109.78(12)
C16 C11 C12 C13 0.43(19)
C1 C11 C12 C13 -178.90(12)
C16 C11 C12 C17 179.78(14)
C1 C11 C12 C17 0.45(19)
C11 C12 C13 C14 1.7(2)
C17 C12 C13 C14 -177.64(16)
C12 C13 C14 C15 -1.7(2)
C13 C14 C15 C16 -0.4(2)
C14 C15 C16 C11 2.6(2)
C14 C15 C16 C18 -174.29(13)
C12 C11 C16 C15 -2.54(18)
C1 C11 C16 C15 176.77(11)
C12 C11 C16 C18 174.06(12)
C1 C11 C16 C18 -6.63(18)
O2 S1 C19 C23 -53.16(10)
N1 S1 C19 C23 63.36(9)
O2 S1 C19 C20 -176.36(10)
N1 S1 C19 C20 -59.85(11)
O2 S1 C19 C22 66.06(10)
N1 S1 C19 C22 -177.43(9)
